data_1544384
loop_
_publ_author_name
'Li, Lixin'
'Liu, Peipei'
'Su, Yijin'
'Huang, Hanmin'

_publ_section_title
;
 Palladium-Catalyzed Aminomethylamination and Aromatization of
 Aminoalkenes with Aminals via C-N Bond Activation.
;
_journal_issue 21
_journal_name_full 'Organic letters'
_journal_page_first 5736
_journal_page_last 5739
_journal_paper_doi 10.1021/acs.orglett.6b03001
_journal_volume 18
_journal_year 2016
_chemical_formula_sum 'C18 H17 F3 N2 O2 S'
_chemical_formula_weight 382.40
_chemical_name_systematic
; 
 ? 
;
_space_group_IT_number 14
_symmetry_cell_setting monoclinic
_symmetry_space_group_name_Hall '-P 2ybc'
_symmetry_space_group_name_H-M 'P 1 21/c 1'
_atom_sites_solution_hydrogens geom
_atom_sites_solution_primary direct
_atom_sites_solution_secondary difmap
_audit_creation_method SHELXL-97
_cell_angle_alpha 90.00
_cell_angle_beta 93.355(3)
_cell_angle_gamma 90.00
_cell_formula_units_Z 8
_cell_length_a 13.134(2)
_cell_length_b 9.8729(17)
_cell_length_c 29.105(5)
_cell_measurement_reflns_used 4629
_cell_measurement_temperature 296(2)
_cell_measurement_theta_max 22.72
_cell_measurement_theta_min 2.49
_cell_volume 3767.6(11)
_computing_cell_refinement 'Bruker SMART'
_computing_data_collection 'Bruker SMART APEX II'
_computing_data_reduction 'Bruker SMART'
_computing_structure_refinement 'SHELXL-97 (Sheldrick, 2008)'
_computing_structure_solution 'SHELXS-97 (Sheldrick, 2008)'
_diffrn_ambient_temperature 296(2)
_diffrn_measured_fraction_theta_full 0.994
_diffrn_measured_fraction_theta_max 0.994
_diffrn_measurement_device_type 'Bruker APEX II area detector'
_diffrn_measurement_method '\w scans'
_diffrn_radiation_monochromator graphite
_diffrn_radiation_source 'fine-focus sealed tube'
_diffrn_radiation_type MoK\a
_diffrn_radiation_wavelength 0.71073
_diffrn_reflns_av_R_equivalents 0.0329
_diffrn_reflns_av_sigmaI/netI 0.0416
_diffrn_reflns_limit_h_max 14
_diffrn_reflns_limit_h_min -16
_diffrn_reflns_limit_k_max 10
_diffrn_reflns_limit_k_min -12
_diffrn_reflns_limit_l_max 36
_diffrn_reflns_limit_l_min -36
_diffrn_reflns_number 20948
_diffrn_reflns_theta_full 26.47
_diffrn_reflns_theta_max 26.47
_diffrn_reflns_theta_min 1.55
_exptl_absorpt_coefficient_mu 0.214
_exptl_absorpt_correction_T_max 0.9584
_exptl_absorpt_correction_T_min 0.9386
_exptl_absorpt_correction_type multi-scan
_exptl_absorpt_process_details SADABS
_exptl_crystal_colour colorless
_exptl_crystal_density_diffrn 1.348
_exptl_crystal_density_method 'not measured'
_exptl_crystal_description block
_exptl_crystal_F_000 1584
_exptl_crystal_size_max 0.30
_exptl_crystal_size_mid 0.20
_exptl_crystal_size_min 0.20
_refine_diff_density_max 0.711
_refine_diff_density_min -0.444
_refine_diff_density_rms 0.061
_refine_ls_extinction_method none
_refine_ls_goodness_of_fit_ref 1.004
_refine_ls_hydrogen_treatment mixed
_refine_ls_matrix_type full
_refine_ls_number_parameters 471
_refine_ls_number_reflns 7756
_refine_ls_number_restraints 0
_refine_ls_restrained_S_all 1.004
_refine_ls_R_factor_all 0.1073
_refine_ls_R_factor_gt 0.0714
_refine_ls_shift/su_max 0.000
_refine_ls_shift/su_mean 0.000
_refine_ls_structure_factor_coef Fsqd
_refine_ls_weighting_details 'calc w=1/[\s^2^(Fo^2^)+(0.0900P)^2^+3.1099P] where P=(Fo^2^+2Fc^2^)/3'
_refine_ls_weighting_scheme calc
_refine_ls_wR_factor_gt 0.1853
_refine_ls_wR_factor_ref 0.2110
_reflns_number_gt 4831
_reflns_number_total 7756
_reflns_threshold_expression >2sigma(I)
_cod_data_source_file ol6b03001_si_002.cif
_cod_data_source_block 1
_cod_depositor_comments
;
The following automatic conversions were performed:

'_symmetry_cell_setting' value 'Monoclinic' changed to 'monoclinic'
according to
/usr/data/users/saulius/crontab/automatic-downloads/rss-feeds/ACS/lib/dictionaries/cif_core.dic
dictionary named 'cif_core.dic' version 2.4.2 from 2011-04-26.

'_exptl_absorpt_correction_type' value 'Multi-scan' changed to
'multi-scan' according to
/usr/data/users/saulius/crontab/automatic-downloads/rss-feeds/ACS/lib/dictionaries/cif_core.dic
dictionary named 'cif_core.dic' version 2.4.2 from 2011-04-26.

Automatic conversion script
Id: cif_fix_values 4268 2015-11-12 08:31:59Z antanas 

 Adding full bibliography for 1544383--1544384.cif.
;
_cod_original_cell_volume 3767.5(11)
_cod_original_sg_symbol_H-M P2(1)/c
_cod_database_code 1544384

loop_
_symmetry_equiv_pos_as_xyz
'x, y, z'
'-x, y+1/2, -z+1/2'
'-x, -y, -z'
'x, -y-1/2, z-1/2'

loop_
_atom_site_label
_atom_site_type_symbol
_atom_site_fract_x
_atom_site_fract_y
_atom_site_fract_z
_atom_site_U_iso_or_equiv
_atom_site_adp_type
_atom_site_occupancy
_atom_site_symmetry_multiplicity
_atom_site_calc_flag
_atom_site_refinement_flags
S1 S 1.17837(6) 0.32286(10) 0.20224(3) 0.0615(3) Uani 1 1 d .
S2 S 0.33501(6) 0.41368(10) 0.06484(3) 0.0611(3) Uani 1 1 d .
O1 O 0.38377(19) 0.3516(3) 0.02807(8) 0.0758(7) Uani 1 1 d .
O2 O 0.24038(18) 0.3603(3) 0.07923(9) 0.0799(8) Uani 1 1 d .
O3 O 1.13273(19) 0.3696(3) 0.24240(8) 0.0778(7) Uani 1 1 d .
O4 O 1.27504(18) 0.3760(3) 0.19043(9) 0.0758(7) Uani 1 1 d .
N1 N 1.1009(2) 0.3610(3) 0.15752(10) 0.0633(7) Uani 1 1 d .
H1 H 1.1174 0.4116 0.1351 0.076 Uiso 1 1 calc R
N2 N 1.00480(19) 0.3008(3) 0.16050(9) 0.0596(7) Uani 1 1 d .
N3 N 0.4129(2) 0.4026(3) 0.11098(9) 0.0641(8) Uani 1 1 d .
H3 H 0.3988 0.3613 0.1359 0.077 Uiso 1 1 calc R
N4 N 0.50463(19) 0.4688(3) 0.10451(9) 0.0592(7) Uani 1 1 d .
C1 C 1.1903(5) -0.2893(5) 0.2043(2) 0.1246(19) Uani 1 1 d .
H1A H 1.2241 -0.3220 0.2322 0.187 Uiso 1 1 calc R
H1B H 1.2263 -0.3201 0.1784 0.187 Uiso 1 1 calc R
H1C H 1.1216 -0.3230 0.2017 0.187 Uiso 1 1 calc R
C2 C 1.1886(3) -0.1349(4) 0.20485(15) 0.0795(11) Uani 1 1 d .
C3 C 1.1160(3) -0.0664(4) 0.22752(13) 0.0717(10) Uani 1 1 d .
H3A H 1.0681 -0.1147 0.2432 0.086 Uiso 1 1 calc R
C4 C 1.1130(2) 0.0732(4) 0.22740(11) 0.0644(9) Uani 1 1 d .
H4 H 1.0633 0.1186 0.2428 0.077 Uiso 1 1 calc R
C5 C 1.1843(2) 0.1456(4) 0.20426(11) 0.0565(8) Uani 1 1 d .
C6 C 1.2579(3) 0.0787(4) 0.18125(15) 0.0783(11) Uani 1 1 d .
H6 H 1.3059 0.1271 0.1657 0.094 Uiso 1 1 calc R
C7 C 1.2595(3) -0.0605(5) 0.18164(17) 0.0934(13) Uani 1 1 d .
H7 H 1.3091 -0.1060 0.1660 0.112 Uiso 1 1 calc R
C8 C 0.9426(3) 0.3069(4) 0.12525(12) 0.0636(9) Uani 1 1 d .
C9 C 0.9637(4) 0.3795(5) 0.08064(17) 0.0978(15) Uani 1 1 d .
H9A H 0.9026 0.4276 0.0698 0.117 Uiso 1 1 calc R
H9B H 1.0168 0.4463 0.0871 0.117 Uiso 1 1 calc R
C10 C 0.9946(6) 0.2915(10) 0.0445(2) 0.144(3) Uani 1 1 d .
H10 H 0.9976 0.3300 0.0154 0.173 Uiso 1 1 calc R
C11 C 1.0184(7) 0.1664(10) 0.0480(3) 0.188(4) Uani 1 1 d .
H11A H 1.0167 0.1228 0.0762 0.226 Uiso 1 1 calc R
H11B H 1.0374 0.1188 0.0222 0.226 Uiso 1 1 calc R
C12 C 0.8439(2) 0.2335(4) 0.12906(11) 0.0593(8) Uani 1 1 d .
C13 C 0.7635(3) 0.2497(5) 0.09727(13) 0.0803(11) Uani 1 1 d .
H13 H 0.7694 0.3096 0.0729 0.096 Uiso 1 1 calc R
C14 C 0.6738(3) 0.1784(5) 0.10085(14) 0.0830(12) Uani 1 1 d .
H14 H 0.6194 0.1934 0.0796 0.100 Uiso 1 1 calc R
C15 C 0.6641(3) 0.0867(4) 0.13508(13) 0.0670(9) Uani 1 1 d .
C16 C 0.7431(3) 0.0681(5) 0.16713(14) 0.0826(12) Uani 1 1 d .
H16 H 0.7369 0.0063 0.1909 0.099 Uiso 1 1 calc R
C17 C 0.8325(3) 0.1414(5) 0.16418(13) 0.0785(11) Uani 1 1 d .
H17 H 0.8858 0.1284 0.1862 0.094 Uiso 1 1 calc R
C18 C 0.5699(3) 0.0074(6) 0.13698(19) 0.0930(14) Uani 1 1 d .
C19 C 0.2999(5) 1.0147(6) 0.0274(3) 0.147(2) Uani 1 1 d .
H19A H 0.2647 1.0581 0.0514 0.220 Uiso 1 1 calc R
H19B H 0.2632 1.0297 -0.0016 0.220 Uiso 1 1 calc R
H19C H 0.3673 1.0518 0.0265 0.220 Uiso 1 1 calc R
C20 C 0.3068(4) 0.8641(5) 0.03688(17) 0.0915(13) Uani 1 1 d .
C21 C 0.2351(4) 0.7963(6) 0.0611(2) 0.1134(18) Uani 1 1 d .
H21 H 0.1807 0.8445 0.0720 0.136 Uiso 1 1 calc R
C22 C 0.2422(3) 0.6594(5) 0.06960(16) 0.0904(13) Uani 1 1 d .
H22 H 0.1940 0.6162 0.0866 0.108 Uiso 1 1 calc R
C23 C 0.3214(2) 0.5869(4) 0.05255(11) 0.0594(8) Uani 1 1 d .
C24 C 0.3941(3) 0.6521(4) 0.02816(12) 0.0665(9) Uani 1 1 d .
H24 H 0.4476 0.6034 0.0166 0.080 Uiso 1 1 calc R
C25 C 0.3867(3) 0.7894(4) 0.02122(13) 0.0768(11) Uani 1 1 d .
H25 H 0.4368 0.8333 0.0055 0.092 Uiso 1 1 calc R
C26 C 0.5687(3) 0.4841(4) 0.13912(11) 0.0605(8) Uani 1 1 d .
C27 C 0.5539(3) 0.4270(5) 0.18617(13) 0.0855(13) Uani 1 1 d .
H27A H 0.5106 0.3476 0.1829 0.103 Uiso 1 1 calc R
H27B H 0.6196 0.3976 0.1996 0.103 Uiso 1 1 calc R
C28 C 0.5090(5) 0.5210(8) 0.21786(18) 0.125(2) Uani 1 1 d .
H28 H 0.5014 0.4881 0.2474 0.149 Uiso 1 1 calc R
C29 C 0.4801(6) 0.6372(8) 0.2109(3) 0.154(3) Uani 1 1 d .
H29A H 0.4856 0.6764 0.1821 0.185 Uiso 1 1 calc R
H29B H 0.4526 0.6864 0.2345 0.185 Uiso 1 1 calc R
C30 C 0.6614(2) 0.5619(4) 0.12955(11) 0.0598(8) Uani 1 1 d .
C31 C 0.6770(3) 0.6074(4) 0.08549(12) 0.0720(10) Uani 1 1 d .
H31 H 0.6295 0.5859 0.0617 0.086 Uiso 1 1 calc R
C32 C 0.7611(3) 0.6835(4) 0.07598(13) 0.0739(10) Uani 1 1 d .
H32 H 0.7701 0.7120 0.0460 0.089 Uiso 1 1 calc R
C33 C 0.8320(3) 0.7172(5) 0.11079(13) 0.0748(11) Uani 1 1 d .
C34 C 0.8180(3) 0.6747(6) 0.15437(14) 0.1065(18) Uani 1 1 d .
H34 H 0.8656 0.6974 0.1780 0.128 Uiso 1 1 calc R
C35 C 0.7333(3) 0.5977(6) 0.16405(13) 0.0941(15) Uani 1 1 d .
H35 H 0.7249 0.5698 0.1941 0.113 Uiso 1 1 calc R
C36 C 0.9226(4) 0.7984(7) 0.10117(18) 0.0989(15) Uani 1 1 d .
F1 F 0.4936(2) 0.0727(5) 0.1469(3) 0.254(3) Uani 1 1 d .
F2 F 0.5712(3) -0.0863(5) 0.16789(18) 0.198(2) Uani 1 1 d .
F3 F 0.5453(4) -0.0585(7) 0.10179(16) 0.253(4) Uani 1 1 d .
F4 F 0.9645(3) 0.8642(5) 0.13498(12) 0.1678(17) Uani 1 1 d .
F5 F 0.9924(3) 0.7275(5) 0.0831(2) 0.210(2) Uani 1 1 d .
F6 F 0.9036(3) 0.8928(5) 0.06986(16) 0.1822(19) Uani 1 1 d .

loop_
_atom_site_aniso_label
_atom_site_aniso_U_11
_atom_site_aniso_U_22
_atom_site_aniso_U_33
_atom_site_aniso_U_23
_atom_site_aniso_U_13
_atom_site_aniso_U_12
S1 0.0538(5) 0.0682(6) 0.0629(5) -0.0084(4) 0.0081(4) -0.0153(4)
S2 0.0556(5) 0.0698(6) 0.0586(5) -0.0026(4) 0.0086(4) -0.0179(4)
O1 0.0835(17) 0.0770(17) 0.0683(15) -0.0164(13) 0.0178(13) -0.0159(14)
O2 0.0671(15) 0.095(2) 0.0784(16) -0.0011(14) 0.0137(12) -0.0348(14)
O3 0.0776(16) 0.0873(19) 0.0697(15) -0.0226(14) 0.0135(13) -0.0167(14)
O4 0.0590(14) 0.0822(18) 0.0864(17) -0.0051(14) 0.0069(12) -0.0262(13)
N1 0.0599(16) 0.0627(18) 0.0678(17) 0.0062(14) 0.0078(13) -0.0121(14)
N2 0.0501(15) 0.0667(18) 0.0624(16) -0.0017(14) 0.0071(13) -0.0030(13)
N3 0.0616(16) 0.074(2) 0.0577(16) 0.0147(14) 0.0093(13) -0.0141(14)
N4 0.0490(14) 0.0735(19) 0.0551(15) 0.0068(13) 0.0044(12) -0.0043(13)
C1 0.155(5) 0.074(3) 0.146(5) 0.012(3) 0.018(4) 0.000(3)
C2 0.081(3) 0.069(3) 0.088(3) 0.006(2) 0.000(2) -0.006(2)
C3 0.069(2) 0.077(3) 0.069(2) 0.0115(19) 0.0044(18) -0.019(2)
C4 0.0525(18) 0.085(3) 0.0561(19) -0.0012(18) 0.0074(15) -0.0113(18)
C5 0.0442(16) 0.068(2) 0.0579(18) -0.0004(16) 0.0043(14) -0.0099(15)
C6 0.061(2) 0.077(3) 0.100(3) 0.005(2) 0.030(2) -0.0044(19)
C7 0.083(3) 0.081(3) 0.120(4) 0.002(3) 0.037(3) 0.012(2)
C8 0.065(2) 0.059(2) 0.067(2) 0.0025(17) 0.0073(17) 0.0011(17)
C9 0.089(3) 0.102(4) 0.100(3) 0.031(3) -0.012(3) -0.024(3)
C10 0.150(6) 0.198(8) 0.087(4) -0.002(5) 0.021(4) -0.062(6)
C11 0.209(9) 0.188(9) 0.178(8) -0.068(7) 0.102(7) -0.074(8)
C12 0.0534(18) 0.064(2) 0.0599(19) 0.0012(16) 0.0020(15) 0.0025(16)
C13 0.071(2) 0.097(3) 0.073(2) 0.022(2) -0.0044(19) -0.004(2)
C14 0.057(2) 0.107(3) 0.083(3) 0.007(2) -0.0138(19) -0.005(2)
C15 0.0544(19) 0.077(3) 0.071(2) -0.0090(19) 0.0100(17) -0.0025(18)
C16 0.071(2) 0.096(3) 0.081(3) 0.020(2) 0.002(2) -0.017(2)
C17 0.066(2) 0.098(3) 0.070(2) 0.019(2) -0.0097(18) -0.013(2)
C18 0.060(3) 0.113(4) 0.106(3) -0.007(3) 0.004(2) -0.022(3)
C19 0.142(5) 0.086(4) 0.209(7) 0.026(4) -0.013(5) 0.012(4)
C20 0.080(3) 0.076(3) 0.116(4) 0.009(3) -0.014(3) -0.001(2)
C21 0.074(3) 0.087(4) 0.181(6) -0.007(4) 0.025(3) 0.013(3)
C22 0.063(2) 0.089(3) 0.122(4) 0.000(3) 0.029(2) -0.004(2)
C23 0.0458(17) 0.074(2) 0.0580(18) -0.0003(16) -0.0001(14) -0.0085(16)
C24 0.060(2) 0.079(3) 0.061(2) 0.0086(18) 0.0051(16) -0.0088(18)
C25 0.072(2) 0.079(3) 0.078(3) 0.020(2) -0.0057(19) -0.013(2)
C26 0.0597(19) 0.067(2) 0.0550(18) 0.0065(16) 0.0013(16) 0.0059(17)
C27 0.091(3) 0.103(3) 0.062(2) 0.024(2) -0.002(2) -0.018(2)
C28 0.149(5) 0.158(6) 0.069(3) -0.013(4) 0.026(3) -0.042(5)
C29 0.183(7) 0.118(5) 0.169(7) -0.046(5) 0.077(5) -0.032(5)
C30 0.0505(17) 0.075(2) 0.0536(18) 0.0026(16) -0.0030(14) 0.0030(16)
C31 0.061(2) 0.095(3) 0.058(2) 0.0092(19) -0.0106(16) -0.014(2)
C32 0.065(2) 0.092(3) 0.064(2) 0.007(2) -0.0019(17) -0.014(2)
C33 0.054(2) 0.097(3) 0.073(2) -0.007(2) 0.0032(17) -0.0079(19)
C34 0.068(3) 0.185(6) 0.065(2) -0.005(3) -0.010(2) -0.033(3)
C35 0.068(2) 0.158(5) 0.056(2) 0.010(2) -0.0055(18) -0.022(3)
C36 0.070(3) 0.131(5) 0.096(3) -0.011(3) 0.005(2) -0.030(3)
F1 0.071(2) 0.138(3) 0.562(11) -0.022(5) 0.111(4) -0.018(2)
F2 0.146(3) 0.195(5) 0.249(5) 0.080(4) -0.021(3) -0.092(3)
F3 0.194(4) 0.392(8) 0.177(4) -0.126(5) 0.047(3) -0.200(5)
F4 0.131(3) 0.232(5) 0.139(3) -0.044(3) 0.003(2) -0.102(3)
F5 0.105(2) 0.162(4) 0.377(7) -0.071(4) 0.127(3) -0.045(2)
F6 0.149(3) 0.206(5) 0.188(4) 0.056(3) -0.015(3) -0.099(3)

loop_
_atom_type_symbol
_atom_type_description
_atom_type_scat_dispersion_real
_atom_type_scat_dispersion_imag
_atom_type_scat_source
C C 0.0033 0.0016 'International Tables Vol C Tables 4.2.6.8 and 6.1.1.4'
H H 0.0000 0.0000 'International Tables Vol C Tables 4.2.6.8 and 6.1.1.4'
N N 0.0061 0.0033 'International Tables Vol C Tables 4.2.6.8 and 6.1.1.4'
O O 0.0106 0.0060 'International Tables Vol C Tables 4.2.6.8 and 6.1.1.4'
S S 0.1246 0.1234 'International Tables Vol C Tables 4.2.6.8 and 6.1.1.4'
F F 0.0171 0.0103 'International Tables Vol C Tables 4.2.6.8 and 6.1.1.4'

loop_
_geom_angle_atom_site_label_1
_geom_angle_atom_site_label_2
_geom_angle_atom_site_label_3
_geom_angle
O3 S1 O4 120.01(15)
O3 S1 N1 107.74(16)
O4 S1 N1 103.98(15)
O3 S1 C5 108.45(16)
O4 S1 C5 109.60(16)
N1 S1 C5 106.17(15)
O1 S2 O2 119.90(16)
O1 S2 N3 107.51(16)
O2 S2 N3 104.18(15)
O1 S2 C23 108.22(16)
O2 S2 C23 109.77(17)
N3 S2 C23 106.43(15)
N2 N1 S1 111.8(2)
N2 N1 H1 124.1
S1 N1 H1 124.1
C8 N2 N1 117.9(3)
N4 N3 S2 111.1(2)
N4 N3 H3 124.5
S2 N3 H3 124.5
C26 N4 N3 118.8(3)
C2 C1 H1A 109.5
C2 C1 H1B 109.5
H1A C1 H1B 109.5
C2 C1 H1C 109.5
H1A C1 H1C 109.5
H1B C1 H1C 109.5
C3 C2 C7 118.6(4)
C3 C2 C1 120.6(4)
C7 C2 C1 120.8(4)
C2 C3 C4 120.8(4)
C2 C3 H3A 119.6
C4 C3 H3A 119.6
C3 C4 C5 119.9(3)
C3 C4 H4 120.1
C5 C4 H4 120.1
C6 C5 C4 120.2(4)
C6 C5 S1 119.6(3)
C4 C5 S1 120.2(3)
C7 C6 C5 119.1(4)
C7 C6 H6 120.4
C5 C6 H6 120.4
C6 C7 C2 121.4(4)
C6 C7 H7 119.3
C2 C7 H7 119.3
N2 C8 C12 115.8(3)
N2 C8 C9 124.6(3)
C12 C8 C9 119.6(3)
C10 C9 C8 114.3(5)
C10 C9 H9A 108.7
C8 C9 H9A 108.7
C10 C9 H9B 108.7
C8 C9 H9B 108.7
H9A C9 H9B 107.6
C11 C10 C9 127.1(7)
C11 C10 H10 116.5
C9 C10 H10 116.5
C10 C11 H11A 120.0
C10 C11 H11B 120.0
H11A C11 H11B 120.0
C13 C12 C17 117.6(3)
C13 C12 C8 122.1(3)
C17 C12 C8 120.3(3)
C12 C13 C14 121.1(4)
C12 C13 H13 119.5
C14 C13 H13 119.5
C15 C14 C13 120.8(4)
C15 C14 H14 119.6
C13 C14 H14 119.6
C14 C15 C16 119.4(3)
C14 C15 C18 119.9(4)
C16 C15 C18 120.7(4)
C15 C16 C17 120.0(4)
C15 C16 H16 120.0
C17 C16 H16 120.0
C12 C17 C16 121.2(3)
C12 C17 H17 119.4
C16 C17 H17 119.4
F3 C18 F1 106.9(5)
F3 C18 F2 101.0(6)
F1 C18 F2 100.8(5)
F3 C18 C15 115.3(4)
F1 C18 C15 115.2(5)
F2 C18 C15 115.6(4)
C20 C19 H19A 109.5
C20 C19 H19B 109.5
H19A C19 H19B 109.5
C20 C19 H19C 109.5
H19A C19 H19C 109.5
H19B C19 H19C 109.5
C25 C20 C21 117.6(4)
C25 C20 C19 120.2(5)
C21 C20 C19 122.2(5)
C22 C21 C20 121.8(4)
C22 C21 H21 119.1
C20 C21 H21 119.1
C21 C22 C23 119.3(4)
C21 C22 H22 120.3
C23 C22 H22 120.3
C22 C23 C24 120.1(4)
C22 C23 S2 120.2(3)
C24 C23 S2 119.6(3)
C25 C24 C23 119.3(4)
C25 C24 H24 120.3
C23 C24 H24 120.3
C24 C25 C20 121.8(4)
C24 C25 H25 119.1
C20 C25 H25 119.1
N4 C26 C30 115.0(3)
N4 C26 C27 123.9(3)
C30 C26 C27 121.1(3)
C28 C27 C26 114.6(4)
C28 C27 H27A 108.6
C26 C27 H27A 108.6
C28 C27 H27B 108.6
C26 C27 H27B 108.6
H27A C27 H27B 107.6
C29 C28 C27 128.8(6)
C29 C28 H28 115.6
C27 C28 H28 115.6
C28 C29 H29A 120.0
C28 C29 H29B 120.0
H29A C29 H29B 120.0
C35 C30 C31 117.2(3)
C35 C30 C26 122.0(3)
C31 C30 C26 120.7(3)
C32 C31 C30 121.8(3)
C32 C31 H31 119.1
C30 C31 H31 119.1
C33 C32 C31 120.0(3)
C33 C32 H32 120.0
C31 C32 H32 120.0
C34 C33 C32 119.4(4)
C34 C33 C36 120.0(4)
C32 C33 C36 120.7(4)
C33 C34 C35 120.8(4)
C33 C34 H34 119.6
C35 C34 H34 119.6
C30 C35 C34 120.9(4)
C30 C35 H35 119.6
C34 C35 H35 119.6
F4 C36 F5 107.8(5)
F4 C36 F6 103.2(5)
F5 C36 F6 102.2(5)
F4 C36 C33 116.5(4)
F5 C36 C33 112.6(5)
F6 C36 C33 113.2(4)

loop_
_geom_bond_atom_site_label_1
_geom_bond_atom_site_label_2
_geom_bond_distance
S1 O3 1.422(2)
S1 O4 1.434(2)
S1 N1 1.648(3)
S1 C5 1.752(4)
S2 O1 1.418(2)
S2 O2 1.435(2)
S2 N3 1.643(3)
S2 C23 1.754(4)
N1 N2 1.402(3)
N1 H1 0.8600
N2 C8 1.275(4)
N3 N4 1.394(4)
N3 H3 0.8600
N4 C26 1.283(4)
C1 C2 1.525(6)
C1 H1A 0.9600
C1 H1B 0.9600
C1 H1C 0.9600
C2 C3 1.370(6)
C2 C7 1.391(6)
C3 C4 1.379(5)
C3 H3A 0.9300
C4 C5 1.383(4)
C4 H4 0.9300
C5 C6 1.377(5)
C6 C7 1.375(6)
C6 H6 0.9300
C7 H7 0.9300
C8 C12 1.495(5)
C8 C9 1.523(5)
C9 C10 1.442(9)
C9 H9A 0.9700
C9 H9B 0.9700
C10 C11 1.277(11)
C10 H10 0.9300
C11 H11A 0.9300
C11 H11B 0.9300
C12 C13 1.372(5)
C12 C17 1.383(5)
C13 C14 1.381(5)
C13 H13 0.9300
C14 C15 1.358(5)
C14 H14 0.9300
C15 C16 1.366(5)
C15 C18 1.468(5)
C16 C17 1.387(5)
C16 H16 0.9300
C17 H17 0.9300
C18 F3 1.240(6)
C18 F1 1.240(6)
C18 F2 1.290(6)
C19 C20 1.514(7)
C19 H19A 0.9600
C19 H19B 0.9600
C19 H19C 0.9600
C20 C25 1.381(6)
C20 C21 1.383(7)
C21 C22 1.376(7)
C21 H21 0.9300
C22 C23 1.379(5)
C22 H22 0.9300
C23 C24 1.382(4)
C24 C25 1.374(5)
C24 H24 0.9300
C25 H25 0.9300
C26 C30 1.480(5)
C26 C27 1.504(5)
C27 C28 1.458(8)
C27 H27A 0.9700
C27 H27B 0.9700
C28 C29 1.221(9)
C28 H28 0.9300
C29 H29A 0.9300
C29 H29B 0.9300
C30 C35 1.384(5)
C30 C31 1.385(5)
C31 C32 1.377(5)
C31 H31 0.9300
C32 C33 1.376(5)
C32 H32 0.9300
C33 C34 1.359(6)
C33 C36 1.475(6)
C34 C35 1.389(6)
C34 H34 0.9300
C35 H35 0.9300
C36 F4 1.277(5)
C36 F5 1.290(6)
C36 F6 1.318(7)

loop_
_geom_torsion_atom_site_label_1
_geom_torsion_atom_site_label_2
_geom_torsion_atom_site_label_3
_geom_torsion_atom_site_label_4
_geom_torsion
O3 S1 N1 N2 -59.4(3)
O4 S1 N1 N2 172.3(2)
C5 S1 N1 N2 56.7(2)
S1 N1 N2 C8 -170.5(3)
O1 S2 N3 N4 60.4(3)
O2 S2 N3 N4 -171.4(2)
C23 S2 N3 N4 -55.4(3)
S2 N3 N4 C26 171.5(3)
C7 C2 C3 C4 0.0(6)
C1 C2 C3 C4 -178.8(4)
C2 C3 C4 C5 -0.2(6)
C3 C4 C5 C6 0.2(5)
C3 C4 C5 S1 177.8(3)
O3 S1 C5 C6 -154.0(3)
O4 S1 C5 C6 -21.3(3)
N1 S1 C5 C6 90.5(3)
O3 S1 C5 C4 28.4(3)
O4 S1 C5 C4 161.1(3)
N1 S1 C5 C4 -87.2(3)
C4 C5 C6 C7 0.0(6)
S1 C5 C6 C7 -177.6(3)
C5 C6 C7 C2 -0.2(7)
C3 C2 C7 C6 0.2(7)
C1 C2 C7 C6 178.9(5)
N1 N2 C8 C12 176.1(3)
N1 N2 C8 C9 -2.4(5)
N2 C8 C9 C10 100.0(5)
C12 C8 C9 C10 -78.5(5)
C8 C9 C10 C11 -9.9(11)
N2 C8 C12 C13 168.9(4)
C9 C8 C12 C13 -12.5(6)
N2 C8 C12 C17 -14.1(5)
C9 C8 C12 C17 164.6(4)
C17 C12 C13 C14 1.3(6)
C8 C12 C13 C14 178.4(4)
C12 C13 C14 C15 -2.3(7)
C13 C14 C15 C16 2.1(6)
C13 C14 C15 C18 -177.1(4)
C14 C15 C16 C17 -0.8(6)
C18 C15 C16 C17 178.4(4)
C13 C12 C17 C16 0.0(6)
C8 C12 C17 C16 -177.2(4)
C15 C16 C17 C12 -0.2(7)
C14 C15 C18 F3 56.0(7)
C16 C15 C18 F3 -123.2(6)
C14 C15 C18 F1 -69.4(7)
C16 C15 C18 F1 111.4(6)
C14 C15 C18 F2 173.5(5)
C16 C15 C18 F2 -5.7(7)
C25 C20 C21 C22 0.0(8)
C19 C20 C21 C22 -179.9(5)
C20 C21 C22 C23 -1.5(8)
C21 C22 C23 C24 1.5(7)
C21 C22 C23 S2 177.4(4)
O1 S2 C23 C22 151.6(3)
O2 S2 C23 C22 19.1(4)
N3 S2 C23 C22 -93.1(3)
O1 S2 C23 C24 -32.5(3)
O2 S2 C23 C24 -165.0(3)
N3 S2 C23 C24 82.8(3)
C22 C23 C24 C25 0.1(5)
S2 C23 C24 C25 -175.8(3)
C23 C24 C25 C20 -1.8(6)
C21 C20 C25 C24 1.7(7)
C19 C20 C25 C24 -178.4(4)
N3 N4 C26 C30 -176.9(3)
N3 N4 C26 C27 3.9(5)
N4 C26 C27 C28 -95.2(5)
C30 C26 C27 C28 85.7(5)
C26 C27 C28 C29 1.9(10)
N4 C26 C30 C35 174.0(4)
C27 C26 C30 C35 -6.8(6)
N4 C26 C30 C31 -3.0(5)
C27 C26 C30 C31 176.2(4)
C35 C30 C31 C32 0.9(6)
C26 C30 C31 C32 178.0(4)
C30 C31 C32 C33 -0.5(6)
C31 C32 C33 C34 0.0(7)
C31 C32 C33 C36 179.8(5)
C32 C33 C34 C35 0.1(8)
C36 C33 C34 C35 -179.7(5)
C31 C30 C35 C34 -0.7(7)
C26 C30 C35 C34 -177.8(5)
C33 C34 C35 C30 0.3(8)
C34 C33 C36 F4 -23.7(8)
C32 C33 C36 F4 156.5(5)
C34 C33 C36 F5 101.5(6)
C32 C33 C36 F5 -78.3(7)
C34 C33 C36 F6 -143.2(5)
C32 C33 C36 F6 37.0(7)
